data_2224998
loop_
_publ_author_name
'Yan, Fu-Lin'
'Li, Peng'
'Di, Xue-Mei'
'Feng, Chuang'
'Hou, Rui-Jie'

_publ_section_title 6\b-Acetoxy-1\a,7\b,11\b,15\b-tetrahydroxy-7\a,20-epoxy-<i>ent</i>-kaur-16-ene
_journal_coeditor_code HG2621
_journal_issue 2
_journal_name_full 'Acta Crystallographica Section E'
_journal_page_first o295
_journal_paper_doi 10.1107/S1600536810000231
_journal_volume 66
_journal_year 2010
_chemical_formula_iupac 'C22 H32 O7'
_chemical_formula_moiety 'C22 H32 O7'
_chemical_formula_sum 'C22 H32 O7'
_chemical_formula_weight 408.21
_chemical_melting_point_gt 489
_chemical_melting_point_lt 491
_chemical_name_systematic 6\b-Acetoxy-1\a,7\b,11\b,15\b-tetrahydroxy-7\a,20-epoxy-<i>ent</i>-kaur-16-ene
_space_group_IT_number 4
_symmetry_cell_setting monoclinic
_symmetry_space_group_name_Hall 'P 2yb'
_symmetry_space_group_name_H-M 'P 1 21 1'
_atom_sites_solution_hydrogens geom
_atom_sites_solution_primary direct
_atom_sites_solution_secondary difmap
_audit_creation_method SHELXL-97
_cell_angle_alpha 90.00
_cell_angle_beta 90.002(4)
_cell_angle_gamma 90.00
_cell_formula_units_Z 2
_cell_length_a 9.759(3)
_cell_length_b 6.6712(17)
_cell_length_c 14.927(4)
_cell_measurement_reflns_used 3508
_cell_measurement_temperature 93(2)
_cell_measurement_theta_max 27.49
_cell_measurement_theta_min 3.34
_cell_volume 971.8(5)
_computing_cell_refinement '<i>CrystalClear</i> (Rigaku, 2008)'
_computing_data_collection '<i>CrystalClear</i> (Rigaku, 2008)'
_computing_data_reduction '<i>CrystalClear</i> (Rigaku, 2008)'
_computing_molecular_graphics '<i>SHELXTL</i> (Sheldrick, 2008)'
_computing_publication_material '<i>SHELXTL</i> (Sheldrick, 2008)'
_computing_structure_refinement '<i>SHELXL97</i> (Sheldrick, 2008)'
_computing_structure_solution '<i>SHELXS97</i> (Sheldrick, 2008)'
_diffrn_ambient_temperature 93(2)
_diffrn_detector_area_resol_mean 28.5714
_diffrn_measured_fraction_theta_full 0.995
_diffrn_measured_fraction_theta_max 0.995
_diffrn_measurement_device_type 'Rigaku AFC10 Saturn724+'
_diffrn_measurement_method '\w scans'
_diffrn_radiation_monochromator graphite
_diffrn_radiation_source 'rotating anode'
_diffrn_radiation_type MoK\a
_diffrn_radiation_wavelength 0.71073
_diffrn_reflns_av_R_equivalents 0.0247
_diffrn_reflns_av_sigmaI/netI 0.0267
_diffrn_reflns_limit_h_max 12
_diffrn_reflns_limit_h_min -9
_diffrn_reflns_limit_k_max 8
_diffrn_reflns_limit_k_min -8
_diffrn_reflns_limit_l_max 19
_diffrn_reflns_limit_l_min -19
_diffrn_reflns_number 7880
_diffrn_reflns_theta_full 27.48
_diffrn_reflns_theta_max 27.48
_diffrn_reflns_theta_min 3.34
_diffrn_standards_number 0
_exptl_absorpt_coefficient_mu 0.103
_exptl_absorpt_correction_type none
_exptl_crystal_colour Colorless
_exptl_crystal_density_diffrn 1.396
_exptl_crystal_density_method 'not measured'
_exptl_crystal_description Prism
_exptl_crystal_F_000 440
_exptl_crystal_size_max 0.50
_exptl_crystal_size_mid 0.33
_exptl_crystal_size_min 0.23
_refine_diff_density_max 0.249
_refine_diff_density_min -0.168
_refine_ls_extinction_method none
_refine_ls_goodness_of_fit_ref 1.002
_refine_ls_hydrogen_treatment mixed
_refine_ls_matrix_type full
_refine_ls_number_parameters 281
_refine_ls_number_reflns 2412
_refine_ls_number_restraints 1
_refine_ls_restrained_S_all 1.002
_refine_ls_R_factor_all 0.0301
_refine_ls_R_factor_gt 0.0277
_refine_ls_shift/su_max 0.000
_refine_ls_shift/su_mean 0.000
_refine_ls_structure_factor_coef Fsqd
_refine_ls_weighting_details 'calc w=1/[\s^2^(Fo^2^)+(0.0336P)^2^+0.1630P] where P=(Fo^2^+2Fc^2^)/3'
_refine_ls_weighting_scheme calc
_refine_ls_wR_factor_gt 0.0631
_refine_ls_wR_factor_ref 0.0640
_reflns_number_gt 2262
_reflns_number_total 2412
_reflns_threshold_expression I>2\s(I)
_cod_data_source_file hg2621.cif
_cod_data_source_block I
_cod_depositor_comments
;
The following automatic conversions were performed:
'_symmetry_cell_setting' value 'Monoclinic' changed to 'monoclinic'
according to '/home/saulius/struct/CIF-dictionaries/cif_core.dic'
dictionary named 'cif_core.dic' version 2.4.1 from 2010-06-29.

Automatic conversion script
Id: cif_fix_enum 1527 2010-12-29 10:47:43Z saulius 

The following automatic conversions were performed:

'_symmetry_cell_setting' value 'Monoclinic' changed to 'monoclinic'
according to /home/saulius/struct/CIF-dictionaries/cif_core.dic
dictionary named 'cif_core.dic' version 2.4.1 from 2010-06-29.

Automatic conversion script
Id: cif_fix_values 1715 2011-07-08 13:25:40Z adriana 
;
_cod_original_cell_volume 971.8(4)
_cod_original_sg_symbol_H-M 'P 21'
_cod_database_code 2224998
_cod_database_fobs_code 2224998

loop_
_symmetry_equiv_pos_as_xyz
'x, y, z'
'-x, y+1/2, -z'

loop_
_atom_site_type_symbol
_atom_site_label
_atom_site_fract_x
_atom_site_fract_y
_atom_site_fract_z
_atom_site_U_iso_or_equiv
_atom_site_adp_type
_atom_site_calc_flag
_atom_site_refinement_flags
_atom_site_occupancy
_atom_site_disorder_assembly
_atom_site_disorder_group
O O1 0.71560(11) 0.24172(19) 0.19745(8) 0.0137(3) Uani d . 1 . .
O O2 0.39948(13) 0.6243(2) 0.07687(8) 0.0153(3) Uani d . 1 . .
O O3 0.76328(11) 0.54105(18) 0.39884(7) 0.0130(3) Uani d . 1 . .
O O4 0.91072(12) 0.2840(2) 0.27898(9) 0.0146(3) Uani d . 1 . .
O O5 0.57949(12) 0.90169(19) 0.06925(8) 0.0149(3) Uani d . 1 . .
O O6 0.87086(12) 0.86646(19) 0.30694(8) 0.0143(3) Uani d . 1 . .
O O7 0.78961(13) 0.2859(2) 0.49762(9) 0.0232(3) Uani d . 1 . .
C C1 0.41761(16) 0.6066(3) 0.17186(11) 0.0124(3) Uani d . 1 . .
H H1 0.4059 0.7432 0.1983 0.015 Uiso calc R 1 . .
C C2 0.30078(17) 0.4772(3) 0.20568(11) 0.0157(4) Uani d . 1 . .
H H2A 0.3104 0.3398 0.1814 0.019 Uiso calc R 1 . .
H H2B 0.2125 0.5326 0.1843 0.019 Uiso calc R 1 . .
C C3 0.30058(17) 0.4693(3) 0.30758(11) 0.0162(4) Uani d . 1 . .
H H3A 0.2223 0.3867 0.3280 0.019 Uiso calc R 1 . .
H H3B 0.2878 0.6065 0.3314 0.019 Uiso calc R 1 . .
C C4 0.43380(16) 0.3814(3) 0.34543(11) 0.0132(3) Uani d . 1 . .
C C5 0.55753(16) 0.4991(3) 0.30404(11) 0.0116(3) Uani d . 1 . .
H H5 0.5535 0.6368 0.3304 0.014 Uiso calc R 1 . .
C C6 0.69539(16) 0.4098(3) 0.33418(10) 0.0119(3) Uani d . 1 . .
H H6 0.6780 0.2771 0.3632 0.014 Uiso calc R 1 . .
C C7 0.78918(16) 0.3783(3) 0.25387(11) 0.0121(3) Uani d . 1 . .
C C8 0.82107(16) 0.5716(3) 0.20203(11) 0.0116(3) Uani d . 1 . .
C C9 0.68182(16) 0.6785(3) 0.17895(11) 0.0111(3) Uani d . 1 . .
H H9 0.6720 0.7965 0.2198 0.013 Uiso calc R 1 . .
C C10 0.56065(16) 0.5289(3) 0.19985(11) 0.0111(3) Uani d . 1 . .
C C11 0.68778(17) 0.7582(3) 0.08150(11) 0.0132(3) Uani d . 1 . .
H H11 0.6716 0.6433 0.0398 0.016 Uiso calc R 1 . .
C C12 0.82467(17) 0.8558(3) 0.05703(11) 0.0166(4) Uani d . 1 . .
H H12A 0.8296 0.9898 0.0854 0.020 Uiso calc R 1 . .
H H12B 0.8285 0.8750 -0.0087 0.020 Uiso calc R 1 . .
C C13 0.95062(17) 0.7303(3) 0.08700(11) 0.0160(4) Uani d . 1 . .
H H13 1.0228 0.7243 0.0395 0.019 Uiso calc R 1 . .
C C14 0.90325(17) 0.5203(3) 0.11600(11) 0.0143(3) Uani d . 1 . .
H H14A 0.9820 0.4315 0.1292 0.017 Uiso calc R 1 . .
H H14B 0.8444 0.4569 0.0700 0.017 Uiso calc R 1 . .
C C15 0.92640(16) 0.7137(3) 0.24989(11) 0.0132(3) Uani d . 1 . .
H H15 0.9913 0.6298 0.2857 0.016 Uiso calc R 1 . .
C C16 1.00555(17) 0.8127(3) 0.17408(11) 0.0152(4) Uani d . 1 . .
C C17 1.10478(18) 0.9460(3) 0.18423(13) 0.0210(4) Uani d . 1 . .
H H17A 1.1495 1.0001 0.1332 0.025 Uiso calc R 1 . .
H H17B 1.1313 0.9875 0.2426 0.025 Uiso calc R 1 . .
C C18 0.43741(17) 0.4168(3) 0.44718(11) 0.0165(4) Uani d . 1 . .
H H18A 0.3619 0.3437 0.4756 0.020 Uiso calc R 1 . .
H H18B 0.4278 0.5604 0.4595 0.020 Uiso calc R 1 . .
H H18C 0.5248 0.3689 0.4713 0.020 Uiso calc R 1 . .
C C19 0.43608(18) 0.1517(3) 0.32907(12) 0.0169(4) Uani d . 1 . .
H H19A 0.3618 0.0884 0.3630 0.020 Uiso calc R 1 . .
H H19B 0.5243 0.0970 0.3488 0.020 Uiso calc R 1 . .
H H19C 0.4236 0.1247 0.2651 0.020 Uiso calc R 1 . .
C C20 0.59817(16) 0.3306(3) 0.15381(11) 0.0124(3) Uani d . 1 . .
H H20A 0.5194 0.2372 0.1568 0.015 Uiso calc R 1 . .
H H20B 0.6194 0.3554 0.0899 0.015 Uiso calc R 1 . .
C C21 0.81536(17) 0.4540(3) 0.47425(11) 0.0158(4) Uani d . 1 . .
C C22 0.90964(19) 0.5955(3) 0.52190(12) 0.0221(4) Uani d . 1 . .
H H22A 0.9963 0.6051 0.4890 0.027 Uiso calc R 1 . .
H H22B 0.9273 0.5457 0.5826 0.027 Uiso calc R 1 . .
H H22C 0.8670 0.7283 0.5253 0.027 Uiso calc R 1 . .
H H5O 0.597(2) 0.957(4) 0.0218(15) 0.022(6) Uiso d . 1 . .
H H6O 0.834(2) 0.812(4) 0.3491(15) 0.025(6) Uiso d . 1 . .
H H2O 0.444(2) 0.730(4) 0.0632(15) 0.029(6) Uiso d . 1 . .
H H4O 0.892(2) 0.166(4) 0.2884(16) 0.031(7) Uiso d . 1 . .

loop_
_atom_site_aniso_label
_atom_site_aniso_U_11
_atom_site_aniso_U_22
_atom_site_aniso_U_33
_atom_site_aniso_U_12
_atom_site_aniso_U_13
_atom_site_aniso_U_23
O1 0.0143(5) 0.0100(6) 0.0166(6) 0.0011(5) -0.0030(4) -0.0022(5)
O2 0.0183(6) 0.0157(7) 0.0119(6) -0.0004(5) -0.0039(5) -0.0004(5)
O3 0.0139(5) 0.0136(6) 0.0116(5) -0.0020(5) -0.0024(4) -0.0010(5)
O4 0.0116(5) 0.0100(7) 0.0223(6) 0.0012(5) -0.0015(5) 0.0024(5)
O5 0.0174(6) 0.0129(6) 0.0143(6) 0.0027(5) -0.0016(5) 0.0034(5)
O6 0.0178(6) 0.0108(6) 0.0145(6) -0.0008(5) 0.0011(5) -0.0015(5)
O7 0.0194(6) 0.0275(8) 0.0227(7) -0.0025(6) -0.0052(5) 0.0115(6)
C1 0.0137(8) 0.0126(8) 0.0109(7) 0.0022(7) -0.0028(6) -0.0008(6)
C2 0.0127(7) 0.0170(9) 0.0174(8) -0.0002(7) -0.0035(6) -0.0001(7)
C3 0.0116(7) 0.0191(9) 0.0179(8) 0.0000(7) 0.0011(6) 0.0005(7)
C4 0.0118(7) 0.0144(9) 0.0135(7) -0.0011(7) -0.0003(6) -0.0003(7)
C5 0.0118(7) 0.0112(8) 0.0117(7) 0.0005(7) -0.0011(6) -0.0012(6)
C6 0.0116(7) 0.0111(8) 0.0130(7) -0.0015(7) -0.0026(6) 0.0002(7)
C7 0.0122(7) 0.0090(8) 0.0150(7) 0.0012(7) -0.0027(6) -0.0013(7)
C8 0.0116(7) 0.0100(8) 0.0132(7) 0.0013(6) 0.0007(6) -0.0001(7)
C9 0.0122(7) 0.0095(8) 0.0115(7) 0.0013(6) -0.0013(6) -0.0003(6)
C10 0.0114(7) 0.0102(8) 0.0116(7) 0.0003(7) -0.0011(6) 0.0001(6)
C11 0.0160(7) 0.0117(8) 0.0119(7) 0.0033(7) 0.0000(6) -0.0002(6)
C12 0.0179(8) 0.0157(9) 0.0161(8) -0.0009(8) 0.0016(6) 0.0014(7)
C13 0.0157(8) 0.0155(9) 0.0169(8) 0.0006(7) 0.0042(6) 0.0010(7)
C14 0.0149(7) 0.0128(9) 0.0154(8) 0.0023(7) 0.0031(6) -0.0019(7)
C15 0.0127(7) 0.0112(9) 0.0158(8) 0.0018(7) -0.0011(6) 0.0000(7)
C16 0.0133(7) 0.0123(9) 0.0199(8) 0.0038(7) 0.0017(6) 0.0007(7)
C17 0.0184(8) 0.0189(10) 0.0257(9) -0.0017(8) 0.0036(7) 0.0006(8)
C18 0.0158(8) 0.0189(10) 0.0147(8) -0.0005(7) 0.0017(6) 0.0006(7)
C19 0.0167(8) 0.0156(9) 0.0186(8) -0.0040(7) -0.0005(7) 0.0028(7)
C20 0.0134(7) 0.0103(8) 0.0136(7) 0.0010(7) -0.0014(6) -0.0017(7)
C21 0.0115(7) 0.0236(10) 0.0124(7) 0.0018(7) -0.0002(6) 0.0026(7)
C22 0.0190(9) 0.0298(11) 0.0175(8) 0.0000(8) -0.0049(7) -0.0014(8)

loop_
_atom_type_symbol
_atom_type_description
_atom_type_scat_dispersion_real
_atom_type_scat_dispersion_imag
_atom_type_scat_source
C C 0.0033 0.0000 'International Tables Vol C Tables 4.2.6.8 and 6.1.1.4'
H H 0.0000 0.0000 'International Tables Vol C Tables 4.2.6.8 and 6.1.1.4'
O O 0.0106 0.0000 'International Tables Vol C Tables 4.2.6.8 and 6.1.1.4'

loop_
_geom_angle_atom_site_label_1
_geom_angle_atom_site_label_2
_geom_angle_atom_site_label_3
_geom_angle_site_symmetry_1
_geom_angle_site_symmetry_3
_geom_angle
_geom_angle_publ_flag
C7 O1 C20 . . 113.65(13) ?
C1 O2 H2O . . 104.1(16) ?
C21 O3 C6 . . 117.28(14) ?
C7 O4 H4O . . 106.7(17) ?
C11 O5 H5O . . 104.9(16) ?
C15 O6 H6O . . 108.2(17) ?
O2 C1 C2 . . 106.46(13) ?
O2 C1 C10 . . 113.96(13) ?
C2 C1 C10 . . 113.43(14) ?
O2 C1 H1 . . 107.6 ?
C2 C1 H1 . . 107.6 ?
C10 C1 H1 . . 107.6 ?
C1 C2 C3 . . 110.70(14) ?
C1 C2 H2A . . 109.5 ?
C3 C2 H2A . . 109.5 ?
C1 C2 H2B . . 109.5 ?
C3 C2 H2B . . 109.5 ?
H2A C2 H2B . . 108.1 ?
C2 C3 C4 . . 112.34(14) ?
C2 C3 H3A . . 109.1 ?
C4 C3 H3A . . 109.1 ?
C2 C3 H3B . . 109.1 ?
C4 C3 H3B . . 109.1 ?
H3A C3 H3B . . 107.9 ?
C3 C4 C18 . . 108.92(14) ?
C3 C4 C19 . . 109.37(15) ?
C18 C4 C19 . . 107.88(15) ?
C3 C4 C5 . . 108.42(14) ?
C18 C4 C5 . . 107.14(13) ?
C19 C4 C5 . . 114.95(14) ?
C6 C5 C4 . . 111.35(14) ?
C6 C5 C10 . . 108.79(13) ?
C4 C5 C10 . . 117.99(13) ?
C6 C5 H5 . . 106.0 ?
C4 C5 H5 . . 106.0 ?
C10 C5 H5 . . 106.0 ?
O3 C6 C7 . . 109.26(12) ?
O3 C6 C5 . . 110.92(14) ?
C7 C6 C5 . . 110.41(13) ?
O3 C6 H6 . . 108.7 ?
C7 C6 H6 . . 108.7 ?
C5 C6 H6 . . 108.7 ?
O4 C7 O1 . . 107.27(13) ?
O4 C7 C6 . . 111.22(13) ?
O1 C7 C6 . . 104.41(12) ?
O4 C7 C8 . . 110.02(13) ?
O1 C7 C8 . . 109.84(13) ?
C6 C7 C8 . . 113.76(14) ?
C7 C8 C14 . . 109.67(14) ?
C7 C8 C15 . . 114.24(13) ?
C14 C8 C15 . . 99.86(13) ?
C7 C8 C9 . . 108.42(13) ?
C14 C8 C9 . . 111.41(13) ?
C15 C8 C9 . . 113.04(14) ?
C11 C9 C8 . . 109.19(12) ?
C11 C9 C10 . . 115.50(13) ?
C8 C9 C10 . . 108.50(13) ?
C11 C9 H9 . . 107.8 ?
C8 C9 H9 . . 107.8 ?
C10 C9 H9 . . 107.8 ?
C20 C10 C1 . . 112.54(13) ?
C20 C10 C5 . . 109.85(14) ?
C1 C10 C5 . . 107.03(12) ?
C20 C10 C9 . . 106.13(13) ?
C1 C10 C9 . . 114.25(14) ?
C5 C10 C9 . . 106.89(12) ?
O5 C11 C12 . . 109.13(14) ?
O5 C11 C9 . . 108.68(13) ?
C12 C11 C9 . . 113.75(13) ?
O5 C11 H11 . . 108.4 ?
C12 C11 H11 . . 108.4 ?
C9 C11 H11 . . 108.4 ?
C11 C12 C13 . . 113.12(14) ?
C11 C12 H12A . . 109.0 ?
C13 C12 H12A . . 109.0 ?
C11 C12 H12B . . 109.0 ?
C13 C12 H12B . . 109.0 ?
H12A C12 H12B . . 107.8 ?
C16 C13 C14 . . 101.32(14) ?
C16 C13 C12 . . 109.43(15) ?
C14 C13 C12 . . 109.54(14) ?
C16 C13 H13 . . 112.0 ?
C14 C13 H13 . . 112.0 ?
C12 C13 H13 . . 112.0 ?
C13 C14 C8 . . 100.80(13) ?
C13 C14 H14A . . 111.6 ?
C8 C14 H14A . . 111.6 ?
C13 C14 H14B . . 111.6 ?
C8 C14 H14B . . 111.6 ?
H14A C14 H14B . . 109.4 ?
O6 C15 C16 . . 108.98(15) ?
O6 C15 C8 . . 116.86(13) ?
C16 C15 C8 . . 104.85(13) ?
O6 C15 H15 . . 108.6 ?
C16 C15 H15 . . 108.6 ?
C8 C15 H15 . . 108.6 ?
C17 C16 C13 . . 127.09(17) ?
C17 C16 C15 . . 125.33(16) ?
C13 C16 C15 . . 107.58(14) ?
C16 C17 H17A . . 120.0 ?
C16 C17 H17B . . 120.0 ?
H17A C17 H17B . . 120.0 ?
C4 C18 H18A . . 109.5 ?
C4 C18 H18B . . 109.5 ?
H18A C18 H18B . . 109.5 ?
C4 C18 H18C . . 109.5 ?
H18A C18 H18C . . 109.5 ?
H18B C18 H18C . . 109.5 ?
C4 C19 H19A . . 109.5 ?
C4 C19 H19B . . 109.5 ?
H19A C19 H19B . . 109.5 ?
C4 C19 H19C . . 109.5 ?
H19A C19 H19C . . 109.5 ?
H19B C19 H19C . . 109.5 ?
O1 C20 C10 . . 109.92(12) ?
O1 C20 H20A . . 109.7 ?
C10 C20 H20A . . 109.7 ?
O1 C20 H20B . . 109.7 ?
C10 C20 H20B . . 109.7 ?
H20A C20 H20B . . 108.2 ?
O7 C21 O3 . . 123.98(17) ?
O7 C21 C22 . . 125.39(16) ?
O3 C21 C22 . . 110.63(16) ?
C21 C22 H22A . . 109.5 ?
C21 C22 H22B . . 109.5 ?
H22A C22 H22B . . 109.5 ?
C21 C22 H22C . . 109.5 ?
H22A C22 H22C . . 109.5 ?
H22B C22 H22C . . 109.5 ?

loop_
_geom_bond_atom_site_label_1
_geom_bond_atom_site_label_2
_geom_bond_site_symmetry_2
_geom_bond_distance
_geom_bond_publ_flag
O1 C7 . 1.434(2) ?
O1 C20 . 1.4453(19) ?
O2 C1 . 1.4337(19) ?
O2 H2O . 0.85(3) ?
O3 C21 . 1.365(2) ?
O3 C6 . 1.4620(19) ?
O4 C7 . 1.394(2) ?
O4 H4O . 0.82(3) ?
O5 C11 . 1.438(2) ?
O5 H5O . 0.82(2) ?
O6 C15 . 1.434(2) ?
O6 H6O . 0.81(2) ?
O7 C21 . 1.201(2) ?
C1 C2 . 1.517(2) ?
C1 C10 . 1.546(2) ?
C1 H1 . 1.0000 ?
C2 C3 . 1.522(2) ?
C2 H2A . 0.9900 ?
C2 H2B . 0.9900 ?
C3 C4 . 1.534(2) ?
C3 H3A . 0.9900 ?
C3 H3B . 0.9900 ?
C4 C18 . 1.538(2) ?
C4 C19 . 1.552(3) ?
C4 C5 . 1.567(2) ?
C5 C6 . 1.539(2) ?
C5 C10 . 1.568(2) ?
C5 H5 . 1.0000 ?
C6 C7 . 1.523(2) ?
C6 H6 . 1.0000 ?
C7 C8 . 1.535(2) ?
C8 C14 . 1.552(2) ?
C8 C15 . 1.570(2) ?
C8 C9 . 1.573(2) ?
C9 C11 . 1.550(2) ?
C9 C10 . 1.578(2) ?
C9 H9 . 1.0000 ?
C10 C20 . 1.535(2) ?
C11 C12 . 1.530(2) ?
C11 H11 . 1.0000 ?
C12 C13 . 1.553(2) ?
C12 H12A . 0.9900 ?
C12 H12B . 0.9900 ?
C13 C16 . 1.510(2) ?
C13 C14 . 1.537(3) ?
C13 H13 . 1.0000 ?
C14 H14A . 0.9900 ?
C14 H14B . 0.9900 ?
C15 C16 . 1.521(2) ?
C15 H15 . 1.0000 ?
C16 C17 . 1.323(3) ?
C17 H17A . 0.9500 ?
C17 H17B . 0.9500 ?
C18 H18A . 0.9800 ?
C18 H18B . 0.9800 ?
C18 H18C . 0.9800 ?
C19 H19A . 0.9800 ?
C19 H19B . 0.9800 ?
C19 H19C . 0.9800 ?
C20 H20A . 0.9900 ?
C20 H20B . 0.9900 ?
C21 C22 . 1.498(3) ?
C22 H22A . 0.9800 ?
C22 H22B . 0.9800 ?
C22 H22C . 0.9800 ?

loop_
_geom_hbond_atom_site_label_D
_geom_hbond_atom_site_label_H
_geom_hbond_atom_site_label_A
_geom_hbond_site_symmetry_A
_geom_hbond_distance_DH
_geom_hbond_distance_HA
_geom_hbond_distance_DA
_geom_hbond_angle_DHA
O2 H2O O5 . 0.85(3) 1.75(3) 2.5539(19) 156(2)
O4 H4O O6 1_545 0.82(3) 2.03(3) 2.843(2) 172(2)
O5 H5O O2 2_655 0.82(2) 1.85(2) 2.6467(18) 165(2)
O6 H6O O3 . 0.81(2) 2.07(3) 2.7743(18) 145(2)

loop_
_geom_torsion_atom_site_label_1
_geom_torsion_atom_site_label_2
_geom_torsion_atom_site_label_3
_geom_torsion_atom_site_label_4
_geom_torsion_site_symmetry_1
_geom_torsion_site_symmetry_2
_geom_torsion_site_symmetry_3
_geom_torsion_site_symmetry_4
_geom_torsion
_geom_torsion_publ_flag
O2 C1 C2 C3 . . . . -173.23(14) ?
C10 C1 C2 C3 . . . . 60.63(19) ?
C1 C2 C3 C4 . . . . -60.1(2) ?
C2 C3 C4 C18 . . . . 168.91(15) ?
C2 C3 C4 C19 . . . . -73.40(19) ?
C2 C3 C4 C5 . . . . 52.65(19) ?
C3 C4 C5 C6 . . . . -176.20(14) ?
C18 C4 C5 C6 . . . . 66.39(18) ?
C19 C4 C5 C6 . . . . -53.47(19) ?
C3 C4 C5 C10 . . . . -49.38(19) ?
C18 C4 C5 C10 . . . . -166.79(15) ?
C19 C4 C5 C10 . . . . 73.35(19) ?
C21 O3 C6 C7 . . . . -104.90(15) ?
C21 O3 C6 C5 . . . . 133.16(14) ?
C4 C5 C6 O3 . . . . -107.33(15) ?
C10 C5 C6 O3 . . . . 120.97(14) ?
C4 C5 C6 C7 . . . . 131.41(15) ?
C10 C5 C6 C7 . . . . -0.29(19) ?
C20 O1 C7 O4 . . . . -170.16(13) ?
C20 O1 C7 C6 . . . . 71.74(15) ?
C20 O1 C7 C8 . . . . -50.61(16) ?
O3 C6 C7 O4 . . . . 62.10(17) ?
C5 C6 C7 O4 . . . . -175.65(14) ?
O3 C6 C7 O1 . . . . 177.48(13) ?
C5 C6 C7 O1 . . . . -60.27(17) ?
O3 C6 C7 C8 . . . . -62.79(17) ?
C5 C6 C7 C8 . . . . 59.46(18) ?
O4 C7 C8 C14 . . . . 60.79(17) ?
O1 C7 C8 C14 . . . . -57.07(17) ?
C6 C7 C8 C14 . . . . -173.68(13) ?
O4 C7 C8 C15 . . . . -50.34(18) ?
O1 C7 C8 C15 . . . . -168.19(13) ?
C6 C7 C8 C15 . . . . 75.20(17) ?
O4 C7 C8 C9 . . . . -177.37(13) ?
O1 C7 C8 C9 . . . . 64.77(16) ?
C6 C7 C8 C9 . . . . -51.83(17) ?
C7 C8 C9 C11 . . . . -137.89(14) ?
C14 C8 C9 C11 . . . . -17.12(19) ?
C15 C8 C9 C11 . . . . 94.40(16) ?
C7 C8 C9 C10 . . . . -11.23(17) ?
C14 C8 C9 C10 . . . . 109.54(15) ?
C15 C8 C9 C10 . . . . -138.94(14) ?
O2 C1 C10 C20 . . . . -53.85(19) ?
C2 C1 C10 C20 . . . . 68.20(17) ?
O2 C1 C10 C5 . . . . -174.62(14) ?
C2 C1 C10 C5 . . . . -52.56(18) ?
O2 C1 C10 C9 . . . . 67.26(18) ?
C2 C1 C10 C9 . . . . -170.68(14) ?
C6 C5 C10 C20 . . . . 54.20(17) ?
C4 C5 C10 C20 . . . . -73.84(17) ?
C6 C5 C10 C1 . . . . 176.66(14) ?
C4 C5 C10 C1 . . . . 48.62(19) ?
C6 C5 C10 C9 . . . . -60.52(17) ?
C4 C5 C10 C9 . . . . 171.44(14) ?
C11 C9 C10 C20 . . . . 73.03(17) ?
C8 C9 C10 C20 . . . . -49.90(16) ?
C11 C9 C10 C1 . . . . -51.57(18) ?
C8 C9 C10 C1 . . . . -174.50(13) ?
C11 C9 C10 C5 . . . . -169.77(14) ?
C8 C9 C10 C5 . . . . 67.31(16) ?
C8 C9 C11 O5 . . . . -163.90(13) ?
C10 C9 C11 O5 . . . . 73.54(17) ?
C8 C9 C11 C12 . . . . -42.11(19) ?
C10 C9 C11 C12 . . . . -164.67(15) ?
O5 C11 C12 C13 . . . . 167.63(13) ?
C9 C11 C12 C13 . . . . 46.1(2) ?
C11 C12 C13 C16 . . . . -98.54(17) ?
C11 C12 C13 C14 . . . . 11.7(2) ?
C16 C13 C14 C8 . . . . 47.88(15) ?
C12 C13 C14 C8 . . . . -67.65(16) ?
C7 C8 C14 C13 . . . . -168.02(13) ?
C15 C8 C14 C13 . . . . -47.72(15) ?
C9 C8 C14 C13 . . . . 71.94(16) ?
C7 C8 C15 O6 . . . . -92.48(18) ?
C14 C8 C15 O6 . . . . 150.59(14) ?
C9 C8 C15 O6 . . . . 32.1(2) ?
C7 C8 C15 C16 . . . . 146.76(14) ?
C14 C8 C15 C16 . . . . 29.83(16) ?
C9 C8 C15 C16 . . . . -88.63(15) ?
C14 C13 C16 C17 . . . . 150.63(18) ?
C12 C13 C16 C17 . . . . -93.8(2) ?
C14 C13 C16 C15 . . . . -29.05(16) ?
C12 C13 C16 C15 . . . . 86.56(17) ?
O6 C15 C16 C17 . . . . 53.7(2) ?
C8 C15 C16 C17 . . . . 179.54(17) ?
O6 C15 C16 C13 . . . . -126.61(14) ?
C8 C15 C16 C13 . . . . -0.78(18) ?
C7 O1 C20 C10 . . . . -15.94(18) ?
C1 C10 C20 O1 . . . . -166.48(13) ?
C5 C10 C20 O1 . . . . -47.35(17) ?
C9 C10 C20 O1 . . . . 67.87(16) ?
C6 O3 C21 O7 . . . . -12.8(2) ?
C6 O3 C21 C22 . . . . 166.23(14) ?

loop_
_cod_related_entry_id
_cod_related_entry_database
_cod_related_entry_code
1 ChemSpider 24744244
